data_4127466
loop_
_publ_author_name
'Reed, Christopher J.'
'Agapie, Theodor'

_publ_section_title
;
 A Terminal Fe<sup>III</sup>-Oxo in a Tetranuclear Cluster: Effects of
 Distal Metal Centers on Structure and Reactivity.
;
_journal_issue 24
_journal_name_full 'Journal of the American Chemical Society'
_journal_page_first 9479
_journal_page_last 9484
_journal_paper_doi 10.1021/jacs.9b03157
_journal_volume 141
_journal_year 2019
_chemical_formula_moiety 'C78 H75 Fe4 N15 O5, C F3 O3 S, 3(C4 H8 O)'
_chemical_formula_sum 'C91 H99 F3 Fe4 N15 O11 S'
_chemical_formula_weight 1891.31
_space_group_crystal_system orthorhombic
_space_group_IT_number 33
_space_group_name_Hall 'P 2c -2n'
_space_group_name_H-M_alt 'P n a 21'
_symmetry_space_group_name_Hall 'P 2c -2n'
_symmetry_space_group_name_H-M 'P n a 21'
_atom_sites_solution_hydrogens mixed
_atom_sites_solution_primary dual
_audit_creation_date 2019-03-14
_audit_creation_method
;
Olex2 1.2
(compiled 2018.05.29 svn.r3508 for OlexSys, GUI svn.r5506)
;
_audit_update_record
;
2019-03-14 deposited with the CCDC.    2019-03-22 downloaded from the CCDC.
;
_cell_angle_alpha 90
_cell_angle_beta 90
_cell_angle_gamma 90
_cell_formula_units_Z 4
_cell_length_a 19.122(9)
_cell_length_b 18.204(5)
_cell_length_c 24.698(6)
_cell_measurement_reflns_used 9707
_cell_measurement_temperature 100(2)
_cell_measurement_theta_max 68.16
_cell_measurement_theta_min 3.01
_cell_volume 8597(5)
_computing_molecular_graphics 'Olex2 (Dolomanov et al., 2009)'
_computing_publication_material 'Olex2 (Dolomanov et al., 2009)'
_computing_structure_refinement 'ShelXL (Sheldrick, 2015)'
_computing_structure_solution 'XT (Sheldrick, 2015)'
_diffrn_ambient_temperature 100.0
_diffrn_measured_fraction_theta_full 0.980
_diffrn_measured_fraction_theta_max 0.980
_diffrn_measurement_device_type 'Bruker APEX-II CCD'
_diffrn_measurement_method '\f and \w scans'
_diffrn_radiation_type CuK\a
_diffrn_radiation_wavelength 1.54178
_diffrn_reflns_av_R_equivalents 0.0952
_diffrn_reflns_av_unetI/netI 0.0944
_diffrn_reflns_Laue_measured_fraction_full 0.980
_diffrn_reflns_Laue_measured_fraction_max 0.980
_diffrn_reflns_limit_h_max 22
_diffrn_reflns_limit_h_min -21
_diffrn_reflns_limit_k_max 17
_diffrn_reflns_limit_k_min -21
_diffrn_reflns_limit_l_max 29
_diffrn_reflns_limit_l_min -28
_diffrn_reflns_number 67468
_diffrn_reflns_point_group_measured_fraction_full 0.980
_diffrn_reflns_point_group_measured_fraction_max 0.980
_diffrn_reflns_theta_full 65.360
_diffrn_reflns_theta_max 65.360
_diffrn_reflns_theta_min 3.016
_diffrn_standards_number 0
_exptl_absorpt_coefficient_mu 6.172
_exptl_absorpt_correction_T_max 0.7526
_exptl_absorpt_correction_T_min 0.4768
_exptl_absorpt_correction_type multi-scan
_exptl_absorpt_process_details
'SADABS-2016/2 (Bruker,2016/2) was used for absorption correction. wR2(int) was 0.1572 before and 0.1108 after correction. The Ratio of minimum to maximum transmission is 0.6335. The \l/2 correction factor is Not present.'
_exptl_crystal_density_diffrn 1.461
_exptl_crystal_description needle
_exptl_crystal_F_000 3940
_refine_diff_density_max 0.659
_refine_diff_density_min -0.822
_refine_diff_density_rms 0.105
_refine_ls_abs_structure_details
;
 Refined as an inversion twin.
;
_refine_ls_abs_structure_Flack 0.128(8)
_refine_ls_extinction_method none
_refine_ls_goodness_of_fit_ref 1.061
_refine_ls_hydrogen_treatment mixed
_refine_ls_matrix_type full
_refine_ls_number_parameters 1142
_refine_ls_number_reflns 13153
_refine_ls_number_restraints 40
_refine_ls_restrained_S_all 1.060
_refine_ls_R_factor_all 0.0942
_refine_ls_R_factor_gt 0.0730
_refine_ls_shift/su_max 0.000
_refine_ls_shift/su_mean 0.000
_refine_ls_structure_factor_coef Fsqd
_refine_ls_weighting_details 'w=1/[\s^2^(Fo^2^)+44.1245P] where P=(Fo^2^+2Fc^2^)/3'
_refine_ls_weighting_scheme calc
_refine_ls_wR_factor_gt 0.1346
_refine_ls_wR_factor_ref 0.1440
_reflns_Friedel_coverage 0.950
_reflns_Friedel_fraction_full 0.980
_reflns_Friedel_fraction_max 0.980
_reflns_number_gt 10506
_reflns_number_total 13153
_reflns_threshold_expression 'I > 2\s(I)'
_cod_data_source_file ja9b03157_si_001.cif
_cod_data_source_block v19070
_cod_database_code 4127466
_shelx_shelxl_version_number 2016/6
_shelx_space_group_comment
;
The symmetry employed for this shelxl refinement is uniquely defined
by the following loop, which should always be used as a source of
symmetry information in preference to the above space-group names.
They are only intended as comments.
;
_olex2_refinement_description
;
1. Twinned data refinement
 Scales: 0.872(8)
 0.128(8)
2. Fixed Uiso
 At 1.2 times of:
  All C(H) groups, All C(H,H) groups, All C(H,H,H,H) groups, All N(H) groups
 At 1.5 times of:
  All C(H,H,H) groups
3. Restrained distances
 H25-N25
 0.9 with sigma of 0.02
4. Rigid bond restraints
 O11, C11
 with sigma for 1-2 distances of 0.005 and sigma for 1-3 distances of 0.005
 C42, C43
 with sigma for 1-2 distances of 0.005 and sigma for 1-3 distances of 0.005
5. Uiso/Uaniso restraints and constraints
C25 \\sim C26 \\sim C27: within 1.7A with sigma of 0.01 and sigma for terminal
atoms of 0.02
C11 \\sim C12 \\sim C44 \\sim C45: within 2.5A with sigma of 0.01 and sigma for
terminal atoms of 0.02
Uanis(C44) \\sim Ueq: with sigma of 0.008 and sigma for terminal atoms of 0.008
6.a Secondary CH2 refined with riding coordinates:
 C200(H20A,H20B), C201(H20C,H20D), C202(H20E,H20F), C203(H20G,H20H), C208(H20I,
 H20J), C209(H20K,H20L), C210(H21A,H21B), C211(H21C,H21D), C204(H20M,H20N),
 C205(H20O,H20P), C206(H20Q,H20R), C207(H20S,H20T)
6.b Aromatic/amide H refined with riding coordinates:
 N35(H35), C2(H2), C4(H4), C6(H6), C13(H13), C14(H14), C15(H15A), C16(H16),
 C23(H23), C24(H24), C25(H25A), C26(H26), C33(H33), C34(H34), C35(H35A),
 C36(H36), C40(H40), C41(H41), C42(H42), C43(H43), C46(H46), C47(H47), C48(H48),
  C49(H49), C50(H50), C51(H51), C52(H52), C53(H53), C56(H56), C57(H57),
 C58(H58), C59(H59), C60(H60), C61(H61), C62(H62), C63(H63), C66(H66), C67(H67),
  C68(H68), C69(H69), C70(H70), C71(H71), C80(H80), C81(H81), C90(H90), C91(H91)
6.c Idealised Me refined as rotating group:
 C74(H74A,H74B,H74C), C75(H75A,H75B,H75C), C76(H76A,H76B,H76C), C84(H84A,H84B,
 H84C), C85(H85A,H85B,H85C), C86(H86A,H86B,H86C), C94(H94A,H94B,H94C), C95(H95A,
 H95B,H95C), C96(H96A,H96B,H96C)
;
_olex2_submission_special_instructions 'No special instructions were received'

loop_
_space_group_symop_operation_xyz
'x, y, z'
'-x, -y, z+1/2'
'x+1/2, -y+1/2, z'
'-x+1/2, y+1/2, z+1/2'

loop_
_atom_site_label
_atom_site_type_symbol
_atom_site_fract_x
_atom_site_fract_y
_atom_site_fract_z
_atom_site_U_iso_or_equiv
_atom_site_adp_type
_atom_site_occupancy
_atom_site_site_symmetry_order
_atom_site_calc_flag
_atom_site_refinement_flags_posn
_atom_site_refinement_flags_adp
Fe1 Fe 0.47602(8) 0.36852(9) 0.64139(7) 0.0180(4) Uani 1 1 d . .
Fe2 Fe 0.48212(8) 0.47403(9) 0.54717(7) 0.0193(4) Uani 1 1 d . .
Fe3 Fe 0.35366(8) 0.46660(9) 0.61489(7) 0.0187(4) Uani 1 1 d . .
Fe4 Fe 0.37441(8) 0.32624(9) 0.52090(7) 0.0196(4) Uani 1 1 d . .
O1 O 0.4149(3) 0.4032(4) 0.5727(3) 0.0180(16) Uani 1 1 d . .
O2 O 0.3347(4) 0.2636(4) 0.4739(3) 0.0257(18) Uani 1 1 d . .
O11 O 0.5372(3) 0.4532(4) 0.6149(3) 0.0186(16) Uani 1 1 d . U
O21 O 0.4232(3) 0.5462(4) 0.5873(3) 0.0177(16) Uani 1 1 d . .
O31 O 0.4105(3) 0.4475(4) 0.6799(3) 0.0195(16) Uani 1 1 d . .
N11 N 0.5698(4) 0.3199(5) 0.6015(3) 0.019(2) Uani 1 1 d . .
N12 N 0.4905(4) 0.3532(5) 0.7278(3) 0.019(2) Uani 1 1 d . .
N13 N 0.4187(4) 0.2713(5) 0.6339(3) 0.020(2) Uani 1 1 d . .
N14 N 0.3918(4) 0.2515(5) 0.5834(4) 0.023(2) Uani 1 1 d . .
N15 N 0.3489(5) 0.1415(5) 0.5413(4) 0.027(2) Uani 1 1 d . .
N21 N 0.5799(4) 0.5291(5) 0.5359(3) 0.024(2) Uani 1 1 d . .
N22 N 0.4241(4) 0.5337(5) 0.4845(4) 0.022(2) Uani 1 1 d . .
N23 N 0.5125(4) 0.3994(5) 0.4903(4) 0.020(2) Uani 1 1 d . .
N24 N 0.4634(4) 0.3477(5) 0.4746(4) 0.022(2) Uani 1 1 d . .
N25 N 0.4463(5) 0.2615(5) 0.4037(4) 0.026(2) Uani 1 1 d D .
N31 N 0.3038(4) 0.5718(5) 0.6290(4) 0.022(2) Uani 1 1 d . .
N32 N 0.2927(4) 0.3882(5) 0.6653(3) 0.018(2) Uani 1 1 d . .
N33 N 0.2823(4) 0.4570(5) 0.5552(3) 0.019(2) Uani 1 1 d . .
N34 N 0.2899(4) 0.3998(5) 0.5186(4) 0.0201(19) Uani 1 1 d . .
N35 N 0.2296(5) 0.3543(5) 0.4420(4) 0.029(2) Uani 1 1 d . .
H35 H 0.258064 0.316314 0.442864 0.035 Uiso 1 1 calc R .
C1 C 0.5647(5) 0.5496(6) 0.6996(4) 0.019(2) Uani 1 1 d . .
C2 C 0.5584(5) 0.6020(6) 0.6599(4) 0.019(2) Uani 1 1 d . .
H2 H 0.597217 0.611441 0.636912 0.023 Uiso 1 1 calc R .
C3 C 0.4976(5) 0.6414(6) 0.6523(4) 0.023(3) Uani 1 1 d . .
C4 C 0.4421(5) 0.6291(6) 0.6883(5) 0.022(3) Uani 1 1 d . .
H4 H 0.400498 0.657183 0.684861 0.027 Uiso 1 1 calc R .
C5 C 0.4467(5) 0.5768(5) 0.7289(4) 0.016(2) Uani 1 1 d . .
C6 C 0.5086(5) 0.5390(6) 0.7347(4) 0.019(2) Uani 1 1 d . .
H6 H 0.513156 0.504788 0.763503 0.022 Uiso 1 1 calc R .
C11 C 0.6099(5) 0.4451(6) 0.6081(4) 0.019(2) Uani 1 1 d . U
C12 C 0.6504(5) 0.4537(6) 0.6626(4) 0.019(2) Uani 1 1 d . U
C13 C 0.7113(5) 0.4144(6) 0.6704(4) 0.021(3) Uani 1 1 d . .
H13 H 0.728599 0.384477 0.641920 0.026 Uiso 1 1 calc R .
C14 C 0.7481(6) 0.4175(7) 0.7193(5) 0.028(3) Uani 1 1 d . .
H14 H 0.789199 0.388885 0.723972 0.033 Uiso 1 1 calc R .
C15 C 0.7250(5) 0.4614(7) 0.7602(5) 0.030(3) Uani 1 1 d . .
H15A H 0.749434 0.463380 0.793678 0.036 Uiso 1 1 calc R .
C16 C 0.6656(5) 0.5031(6) 0.7524(4) 0.023(3) Uani 1 1 d . .
H16 H 0.650029 0.533696 0.781091 0.027 Uiso 1 1 calc R .
C17 C 0.6272(5) 0.5023(6) 0.7042(4) 0.017(2) Uani 1 1 d . .
C21 C 0.3918(5) 0.6062(6) 0.5620(5) 0.022(3) Uani 1 1 d . .
C22 C 0.4408(5) 0.6744(6) 0.5614(5) 0.023(3) Uani 1 1 d . .
C23 C 0.4388(6) 0.7235(6) 0.5191(5) 0.030(3) Uani 1 1 d . .
H23 H 0.405781 0.715543 0.491020 0.037 Uiso 1 1 calc R .
C24 C 0.4827(6) 0.7844(6) 0.5154(5) 0.038(3) Uani 1 1 d . .
H24 H 0.479390 0.816830 0.485377 0.046 Uiso 1 1 calc R .
C25 C 0.5308(6) 0.7968(7) 0.5557(5) 0.039(3) Uani 1 1 d . U
H25A H 0.561734 0.837523 0.553469 0.047 Uiso 1 1 calc R .
C26 C 0.5338(6) 0.7496(6) 0.5996(5) 0.031(3) Uani 1 1 d . U
H26 H 0.567211 0.758201 0.627393 0.037 Uiso 1 1 calc R .
C27 C 0.4891(5) 0.6899(5) 0.6039(5) 0.021(2) Uani 1 1 d . U
C31 C 0.3818(5) 0.4221(6) 0.7289(4) 0.018(2) Uani 1 1 d . .
C32 C 0.3536(5) 0.4878(6) 0.7630(4) 0.019(2) Uani 1 1 d . .
C33 C 0.2952(6) 0.4777(6) 0.7962(4) 0.026(3) Uani 1 1 d . .
H33 H 0.275618 0.429928 0.799028 0.031 Uiso 1 1 calc R .
C34 C 0.2649(6) 0.5338(6) 0.8250(5) 0.028(3) Uani 1 1 d . .
H34 H 0.226821 0.524118 0.848635 0.034 Uiso 1 1 calc R .
C35 C 0.2899(6) 0.6036(7) 0.8193(5) 0.033(3) Uani 1 1 d . .
H35A H 0.267465 0.643336 0.837093 0.040 Uiso 1 1 calc R .
C36 C 0.3490(5) 0.6163(7) 0.7870(5) 0.026(3) Uani 1 1 d . .
H36 H 0.366054 0.665020 0.783201 0.031 Uiso 1 1 calc R .
C37 C 0.3830(5) 0.5604(6) 0.7607(4) 0.021(2) Uani 1 1 d . .
C40 C 0.5725(5) 0.2513(6) 0.5831(4) 0.022(3) Uani 1 1 d . .
H40 H 0.536217 0.218367 0.593044 0.027 Uiso 1 1 calc R .
C41 C 0.6253(5) 0.2258(6) 0.5504(5) 0.026(3) Uani 1 1 d . .
H41 H 0.625735 0.176303 0.538213 0.031 Uiso 1 1 calc R .
C42 C 0.6777(5) 0.2740(6) 0.5356(4) 0.023(3) Uani 1 1 d . U
H42 H 0.715215 0.257974 0.513412 0.028 Uiso 1 1 calc R .
C43 C 0.6749(5) 0.3448(6) 0.5533(4) 0.023(2) Uani 1 1 d . U
H43 H 0.710089 0.379042 0.543193 0.028 Uiso 1 1 calc R .
C44 C 0.6204(5) 0.3659(6) 0.5860(4) 0.018(2) Uani 1 1 d . U
C45 C 0.6331(5) 0.5037(6) 0.5677(4) 0.019(2) Uani 1 1 d . U
C46 C 0.6995(6) 0.5331(7) 0.5637(5) 0.033(3) Uani 1 1 d . .
H46 H 0.736646 0.513815 0.584860 0.039 Uiso 1 1 calc R .
C47 C 0.7112(6) 0.5904(7) 0.5289(5) 0.031(3) Uani 1 1 d . .
H47 H 0.756396 0.611705 0.526393 0.037 Uiso 1 1 calc R .
C48 C 0.6576(6) 0.6169(7) 0.4978(5) 0.035(3) Uani 1 1 d . .
H48 H 0.665082 0.657077 0.473997 0.042 Uiso 1 1 calc R .
C49 C 0.5927(6) 0.5844(7) 0.5015(4) 0.028(3) Uani 1 1 d . .
H49 H 0.555890 0.601748 0.479058 0.034 Uiso 1 1 calc R .
C50 C 0.4194(6) 0.5109(7) 0.4329(5) 0.032(3) Uani 1 1 d . .
H50 H 0.452761 0.476435 0.420008 0.039 Uiso 1 1 calc R .
C51 C 0.3690(6) 0.5349(7) 0.3984(5) 0.038(3) Uani 1 1 d . .
H51 H 0.367435 0.518309 0.361943 0.045 Uiso 1 1 calc R .
C52 C 0.3195(7) 0.5847(7) 0.4181(5) 0.037(3) Uani 1 1 d . .
H52 H 0.283357 0.602234 0.395080 0.045 Uiso 1 1 calc R .
C53 C 0.3232(6) 0.6078(7) 0.4702(5) 0.029(3) Uani 1 1 d . .
H53 H 0.289233 0.640990 0.484053 0.035 Uiso 1 1 calc R .
C54 C 0.3771(6) 0.5827(7) 0.5034(5) 0.028(3) Uani 1 1 d . .
C55 C 0.3247(6) 0.6249(6) 0.5933(4) 0.025(3) Uani 1 1 d . .
C56 C 0.2879(6) 0.6903(6) 0.5880(5) 0.032(3) Uani 1 1 d . .
H56 H 0.302864 0.726810 0.563054 0.039 Uiso 1 1 calc R .
C57 C 0.2286(6) 0.7015(7) 0.6198(5) 0.040(3) Uani 1 1 d . .
H57 H 0.201493 0.744907 0.615744 0.048 Uiso 1 1 calc R .
C58 C 0.2099(6) 0.6496(7) 0.6567(5) 0.036(3) Uani 1 1 d . .
H58 H 0.170987 0.657597 0.679847 0.043 Uiso 1 1 calc R .
C59 C 0.2479(5) 0.5853(7) 0.6602(4) 0.026(3) Uani 1 1 d . .
H59 H 0.233850 0.549162 0.685800 0.031 Uiso 1 1 calc R .
C60 C 0.2406(6) 0.3464(6) 0.6471(4) 0.022(2) Uani 1 1 d . .
H60 H 0.220771 0.357326 0.612784 0.026 Uiso 1 1 calc R .
C61 C 0.2143(6) 0.2880(7) 0.6760(5) 0.031(3) Uani 1 1 d . .
H61 H 0.177572 0.258739 0.661703 0.037 Uiso 1 1 calc R .
C62 C 0.2421(6) 0.2727(6) 0.7257(4) 0.026(3) Uani 1 1 d . .
H62 H 0.223919 0.233537 0.746865 0.031 Uiso 1 1 calc R .
C63 C 0.2966(5) 0.3146(6) 0.7450(4) 0.023(3) Uani 1 1 d . .
H63 H 0.317162 0.304495 0.779227 0.028 Uiso 1 1 calc R .
C64 C 0.3210(5) 0.3724(5) 0.7129(4) 0.015(2) Uani 1 1 d . .
C65 C 0.4400(5) 0.3815(5) 0.7591(4) 0.017(2) Uani 1 1 d . .
C66 C 0.4428(6) 0.3742(6) 0.8156(5) 0.025(3) Uani 1 1 d . .
H66 H 0.405686 0.391936 0.837627 0.031 Uiso 1 1 calc R .
C67 C 0.5001(6) 0.3410(7) 0.8385(5) 0.031(3) Uani 1 1 d . .
H67 H 0.502424 0.334688 0.876630 0.037 Uiso 1 1 calc R .
C68 C 0.5540(6) 0.3171(7) 0.8065(5) 0.034(3) Uani 1 1 d . .
H68 H 0.595534 0.297703 0.822103 0.041 Uiso 1 1 calc R .
C69 C 0.5464(6) 0.3220(6) 0.7509(5) 0.029(3) Uani 1 1 d . .
H69 H 0.582063 0.302422 0.728304 0.035 Uiso 1 1 calc R .
C70 C 0.4224(6) 0.2109(6) 0.6643(4) 0.024(3) Uani 1 1 d . .
H70 H 0.440008 0.209564 0.700205 0.029 Uiso 1 1 calc R .
C71 C 0.3971(6) 0.1506(7) 0.6365(5) 0.032(3) Uani 1 1 d . .
H71 H 0.392824 0.101756 0.649633 0.039 Uiso 1 1 calc R .
C72 C 0.3790(5) 0.1765(6) 0.5850(4) 0.020(2) Uani 1 1 d . .
C73 C 0.3883(6) 0.0810(6) 0.5147(5) 0.032(3) Uani 1 1 d . .
C74 C 0.3460(7) 0.0633(8) 0.4634(5) 0.045(4) Uani 1 1 d . .
H74A H 0.371148 0.026518 0.441875 0.068 Uiso 1 1 calc GR .
H74B H 0.339916 0.108077 0.441960 0.068 Uiso 1 1 calc GR .
H74C H 0.300134 0.043831 0.473700 0.068 Uiso 1 1 calc GR .
C75 C 0.3935(6) 0.0144(6) 0.5507(5) 0.037(3) Uani 1 1 d . .
H75A H 0.424775 0.025014 0.581123 0.055 Uiso 1 1 calc GR .
H75B H 0.412088 -0.027064 0.529854 0.055 Uiso 1 1 calc GR .
H75C H 0.346948 0.001831 0.564515 0.055 Uiso 1 1 calc GR .
C76 C 0.4614(6) 0.1053(7) 0.4986(6) 0.041(3) Uani 1 1 d . .
H76A H 0.458246 0.146709 0.473403 0.061 Uiso 1 1 calc GR .
H76B H 0.485842 0.064373 0.481087 0.061 Uiso 1 1 calc GR .
H76C H 0.487284 0.120411 0.530999 0.061 Uiso 1 1 calc GR .
C80 C 0.5613(6) 0.4019(7) 0.4517(4) 0.028(3) Uani 1 1 d . .
H80 H 0.600802 0.433568 0.451928 0.033 Uiso 1 1 calc R .
C81 C 0.5462(5) 0.3522(6) 0.4114(4) 0.023(3) Uani 1 1 d . .
H81 H 0.572512 0.342655 0.379530 0.028 Uiso 1 1 calc R .
C82 C 0.4836(6) 0.3187(6) 0.4274(4) 0.026(3) Uani 1 1 d . .
C83 C 0.4289(6) 0.2621(7) 0.3451(5) 0.032(3) Uani 1 1 d . .
C84 C 0.3782(6) 0.1986(7) 0.3379(5) 0.032(3) Uani 1 1 d . .
H84A H 0.401438 0.152479 0.347497 0.049 Uiso 1 1 calc GR .
H84B H 0.362804 0.196479 0.300042 0.049 Uiso 1 1 calc GR .
H84C H 0.337503 0.205974 0.361408 0.049 Uiso 1 1 calc GR .
C85 C 0.4902(6) 0.2501(8) 0.3093(5) 0.044(4) Uani 1 1 d . .
H85A H 0.522047 0.292119 0.312119 0.066 Uiso 1 1 calc GR .
H85B H 0.474340 0.245047 0.271740 0.066 Uiso 1 1 calc GR .
H85C H 0.514662 0.205270 0.320364 0.066 Uiso 1 1 calc GR .
C86 C 0.3934(7) 0.3349(7) 0.3306(6) 0.044(4) Uani 1 1 d . .
H86A H 0.355694 0.344795 0.356427 0.066 Uiso 1 1 calc GR .
H86B H 0.373935 0.331681 0.293933 0.066 Uiso 1 1 calc GR .
H86C H 0.427815 0.374709 0.332045 0.066 Uiso 1 1 calc GR .
C90 C 0.2234(5) 0.4937(6) 0.5417(5) 0.024(3) Uani 1 1 d . .
H90 H 0.205989 0.535374 0.560552 0.028 Uiso 1 1 calc R .
C91 C 0.1918(5) 0.4628(6) 0.4968(5) 0.024(3) Uani 1 1 d . .
H91 H 0.149704 0.477805 0.479687 0.029 Uiso 1 1 calc R .
C92 C 0.2362(5) 0.4037(7) 0.4821(4) 0.024(3) Uani 1 1 d . .
C93 C 0.1799(6) 0.3575(6) 0.3973(5) 0.025(3) Uani 1 1 d . .
C94 C 0.1925(6) 0.2895(7) 0.3642(5) 0.033(3) Uani 1 1 d . .
H94A H 0.239427 0.291505 0.348353 0.050 Uiso 1 1 calc GR .
H94B H 0.157605 0.286465 0.335248 0.050 Uiso 1 1 calc GR .
H94C H 0.188696 0.246064 0.387519 0.050 Uiso 1 1 calc GR .
C95 C 0.1927(7) 0.4260(7) 0.3643(5) 0.040(3) Uani 1 1 d . .
H95A H 0.185404 0.469466 0.387015 0.059 Uiso 1 1 calc GR .
H95B H 0.160076 0.427316 0.333641 0.059 Uiso 1 1 calc GR .
H95C H 0.240815 0.425785 0.350663 0.059 Uiso 1 1 calc GR .
C96 C 0.1042(6) 0.3550(7) 0.4178(5) 0.037(3) Uani 1 1 d . .
H96A H 0.096712 0.309582 0.438339 0.055 Uiso 1 1 calc GR .
H96B H 0.072055 0.356327 0.386891 0.055 Uiso 1 1 calc GR .
H96C H 0.095379 0.397391 0.441262 0.055 Uiso 1 1 calc GR .
S100 S 0.26167(16) 0.78115(17) 0.39121(12) 0.0326(7) Uani 1 1 d . .
F100 F 0.3461(4) 0.8689(5) 0.3380(4) 0.063(2) Uani 1 1 d . .
F101 F 0.3950(4) 0.8042(5) 0.3997(3) 0.055(2) Uani 1 1 d . .
F102 F 0.3328(5) 0.8959(5) 0.4217(4) 0.081(3) Uani 1 1 d . .
O100 O 0.2778(4) 0.7263(5) 0.3523(3) 0.040(2) Uani 1 1 d . .
O101 O 0.2042(4) 0.8277(5) 0.3769(3) 0.037(2) Uani 1 1 d . .
O102 O 0.2617(5) 0.7586(5) 0.4467(3) 0.046(2) Uani 1 1 d . .
C100 C 0.3351(7) 0.8383(8) 0.3881(6) 0.045(4) Uani 1 1 d . .
O200 O 0.3100(7) 0.8623(7) 0.6324(7) 0.107(5) Uani 1 1 d . .
C200 C 0.2811(14) 0.8788(12) 0.6787(9) 0.119(10) Uani 1 1 d . .
H20A H 0.229545 0.876266 0.675458 0.143 Uiso 1 1 calc R .
H20B H 0.294028 0.929500 0.689261 0.143 Uiso 1 1 calc R .
C201 C 0.306(2) 0.8254(17) 0.7209(9) 0.204(19) Uani 1 1 d . .
H20C H 0.291085 0.774134 0.714257 0.244 Uiso 1 1 calc R .
H20D H 0.295035 0.840592 0.758493 0.244 Uiso 1 1 calc R .
C202 C 0.3913(13) 0.8434(12) 0.7017(9) 0.111(8) Uani 1 1 d . .
H20E H 0.409650 0.888839 0.718495 0.133 Uiso 1 1 calc R .
H20F H 0.422966 0.801753 0.709780 0.133 Uiso 1 1 calc R .
C203 C 0.3790(9) 0.8519(11) 0.6441(8) 0.085(6) Uani 1 1 d . .
H20G H 0.406168 0.894462 0.630616 0.102 Uiso 1 1 calc R .
H20H H 0.395911 0.807547 0.624924 0.102 Uiso 1 1 calc R .
O201 O 0.0672(7) 0.5812(8) 0.4310(7) 0.104(5) Uani 1 1 d . .
C208 C 0.1131(10) 0.6359(12) 0.4151(11) 0.106(8) Uani 1 1 d . .
H20I H 0.161636 0.619606 0.422175 0.127 Uiso 1 1 calc R .
H20J H 0.104357 0.680527 0.436952 0.127 Uiso 1 1 calc R .
C209 C 0.1057(14) 0.6537(15) 0.3580(15) 0.183(18) Uani 1 1 d . .
H20K H 0.093296 0.706176 0.353512 0.219 Uiso 1 1 calc R .
H20L H 0.150152 0.644330 0.338610 0.219 Uiso 1 1 calc R .
H15 H 0.342(14) 0.176(15) 0.514(12) 0.219 Uiso 1 1 d R .
H25 H 0.411(9) 0.259(15) 0.428(8) 0.219 Uiso 1 1 d DR .
C210 C 0.0525(12) 0.6088(14) 0.3376(11) 0.128(10) Uani 1 1 d . .
H21A H 0.070114 0.579653 0.306585 0.154 Uiso 1 1 calc R .
H21B H 0.012834 0.639231 0.324857 0.154 Uiso 1 1 calc R .
C211 C 0.0288(9) 0.5584(11) 0.3822(10) 0.097(8) Uani 1 1 d . .
H21C H -0.022242 0.563135 0.388006 0.117 Uiso 1 1 calc R .
H21D H 0.039576 0.506716 0.373109 0.117 Uiso 1 1 calc R .
O202 O 0.0770(8) 0.5625(7) 0.7062(7) 0.099(4) Uani 1 1 d . .
C204 C 0.0543(13) 0.5243(11) 0.6617(10) 0.111(8) Uani 1 1 d . .
H20M H 0.070620 0.549368 0.628503 0.133 Uiso 1 1 calc R .
H20N H 0.002506 0.523889 0.661221 0.133 Uiso 1 1 calc R .
C205 C 0.0786(10) 0.4529(11) 0.6619(9) 0.088(6) Uani 1 1 d . .
H20O H 0.121042 0.447321 0.639310 0.106 Uiso 1 1 calc R .
H20P H 0.042420 0.417776 0.649655 0.106 Uiso 1 1 calc R .
C206 C 0.0955(12) 0.4435(12) 0.7240(8) 0.100(7) Uani 1 1 d . .
H20Q H 0.065759 0.404467 0.739862 0.120 Uiso 1 1 calc R .
H20R H 0.145093 0.429547 0.729034 0.120 Uiso 1 1 calc R .
C207 C 0.0817(12) 0.5123(11) 0.7500(9) 0.094(7) Uani 1 1 d . .
H20S H 0.037317 0.510468 0.770656 0.113 Uiso 1 1 calc R .
H20T H 0.120172 0.525847 0.774897 0.113 Uiso 1 1 calc R .

loop_
_atom_site_aniso_label
_atom_site_aniso_U_11
_atom_site_aniso_U_22
_atom_site_aniso_U_33
_atom_site_aniso_U_23
_atom_site_aniso_U_13
_atom_site_aniso_U_12
Fe1 0.0124(8) 0.0227(9) 0.0190(8) -0.0006(8) 0.0031(7) 0.0001(7)
Fe2 0.0149(8) 0.0252(9) 0.0179(9) 0.0004(8) 0.0005(7) -0.0014(7)
Fe3 0.0154(8) 0.0215(9) 0.0192(9) 0.0012(8) 0.0000(7) -0.0002(7)
Fe4 0.0149(8) 0.0238(9) 0.0201(9) -0.0002(8) 0.0016(7) -0.0007(7)
O1 0.011(3) 0.025(4) 0.018(4) -0.004(3) 0.002(3) 0.005(3)
O2 0.014(4) 0.032(5) 0.031(5) 0.004(4) -0.001(3) 0.000(3)
O11 0.009(3) 0.026(4) 0.020(4) -0.006(3) 0.003(3) -0.003(3)
O21 0.015(4) 0.017(4) 0.021(4) 0.002(3) -0.002(3) -0.005(3)
O31 0.012(4) 0.027(4) 0.020(4) -0.007(3) 0.000(3) -0.002(3)
N11 0.007(4) 0.031(5) 0.018(5) -0.007(4) -0.002(3) 0.008(4)
N12 0.014(5) 0.022(5) 0.022(5) 0.000(4) 0.000(4) 0.002(4)
N13 0.015(4) 0.028(5) 0.016(5) 0.011(4) 0.003(4) 0.001(4)
N14 0.022(5) 0.025(5) 0.023(5) 0.002(4) -0.001(4) -0.006(4)
N15 0.024(5) 0.027(5) 0.031(6) -0.010(5) 0.005(4) 0.003(4)
N21 0.024(5) 0.029(5) 0.020(5) 0.008(4) 0.002(4) -0.004(4)
N22 0.015(5) 0.021(5) 0.032(6) 0.005(4) -0.004(4) -0.003(4)
N23 0.006(4) 0.029(5) 0.025(5) -0.005(4) 0.006(4) -0.003(4)
N24 0.021(5) 0.020(5) 0.024(5) -0.011(4) -0.005(4) -0.006(4)
N25 0.022(5) 0.027(6) 0.029(6) -0.008(5) 0.004(4) -0.002(4)
N31 0.019(5) 0.024(5) 0.022(5) -0.001(4) -0.002(4) 0.002(4)
N32 0.018(5) 0.020(5) 0.015(5) 0.001(4) 0.003(4) 0.001(4)
N33 0.022(5) 0.022(5) 0.015(5) -0.002(4) -0.003(4) 0.003(4)
N34 0.017(5) 0.021(5) 0.023(5) 0.000(4) -0.004(4) -0.002(4)
N35 0.028(5) 0.033(6) 0.026(5) -0.003(5) -0.002(4) 0.007(5)
C1 0.009(5) 0.033(7) 0.016(6) -0.002(5) 0.002(4) 0.001(5)
C2 0.014(6) 0.021(6) 0.022(6) -0.003(5) 0.006(4) -0.005(5)
C3 0.015(5) 0.022(6) 0.031(7) 0.002(5) 0.001(5) -0.001(5)
C4 0.012(5) 0.020(6) 0.035(7) -0.013(5) -0.001(5) -0.003(5)
C5 0.017(6) 0.016(6) 0.016(6) -0.003(5) -0.001(4) 0.001(5)
C6 0.014(6) 0.030(7) 0.011(5) -0.006(5) -0.001(4) -0.007(5)
C11 0.006(4) 0.030(5) 0.020(5) 0.000(4) 0.002(4) -0.006(4)
C12 0.017(5) 0.017(5) 0.023(5) -0.001(5) 0.001(4) -0.007(4)
C13 0.013(6) 0.033(7) 0.019(6) -0.001(5) 0.006(4) 0.011(5)
C14 0.024(7) 0.032(7) 0.027(7) 0.000(6) -0.006(5) 0.002(5)
C15 0.016(6) 0.046(8) 0.028(7) -0.012(6) -0.014(5) 0.002(6)
C16 0.018(6) 0.027(6) 0.023(6) -0.005(5) 0.004(5) -0.002(5)
C17 0.013(5) 0.026(6) 0.013(5) -0.001(5) -0.004(4) 0.000(5)
C21 0.014(6) 0.020(6) 0.034(7) 0.004(5) -0.010(5) -0.001(5)
C22 0.014(5) 0.025(6) 0.030(7) 0.002(5) 0.000(5) -0.001(5)
C23 0.036(7) 0.026(7) 0.030(7) 0.006(6) -0.009(6) 0.001(5)
C24 0.039(7) 0.026(7) 0.050(8) 0.026(6) -0.009(7) -0.015(6)
C25 0.033(6) 0.040(7) 0.045(7) 0.005(6) -0.004(6) -0.012(6)
C26 0.018(5) 0.030(6) 0.044(6) 0.005(5) -0.003(5) -0.017(5)
C27 0.013(5) 0.016(5) 0.034(6) 0.003(5) 0.004(4) 0.001(4)
C31 0.016(6) 0.027(6) 0.011(5) 0.005(5) 0.005(4) -0.004(5)
C32 0.013(5) 0.019(6) 0.026(6) -0.007(5) 0.004(5) 0.001(5)
C33 0.025(6) 0.029(7) 0.024(6) -0.004(5) -0.001(5) -0.005(5)
C34 0.018(6) 0.037(7) 0.029(7) -0.003(6) 0.017(5) -0.006(5)
C35 0.023(7) 0.033(7) 0.043(8) -0.013(6) 0.002(6) -0.001(6)
C36 0.010(5) 0.033(7) 0.034(7) -0.004(6) 0.001(5) -0.003(5)
C37 0.016(6) 0.025(6) 0.024(6) -0.003(5) -0.003(5) 0.003(5)
C40 0.015(6) 0.025(6) 0.027(6) -0.014(5) 0.003(5) 0.000(5)
C41 0.019(6) 0.028(6) 0.030(6) -0.013(6) -0.002(5) 0.007(5)
C42 0.007(5) 0.034(6) 0.029(7) -0.008(5) -0.002(4) 0.004(5)
C43 0.005(5) 0.035(6) 0.030(6) -0.005(5) 0.002(5) 0.004(5)
C44 0.004(4) 0.027(5) 0.022(5) -0.002(4) 0.003(4) 0.002(4)
C45 0.014(5) 0.025(6) 0.019(5) -0.007(4) 0.010(4) -0.008(4)
C46 0.025(6) 0.040(8) 0.034(7) 0.000(6) 0.003(5) 0.006(6)
C47 0.019(6) 0.040(7) 0.034(7) -0.005(6) 0.005(5) -0.004(5)
C48 0.037(7) 0.039(8) 0.029(7) 0.009(6) 0.008(6) -0.010(6)
C49 0.022(6) 0.042(8) 0.021(6) 0.003(6) 0.000(5) -0.013(6)
C50 0.032(7) 0.035(8) 0.030(7) -0.006(6) 0.005(6) -0.008(6)
C51 0.032(7) 0.048(8) 0.033(7) -0.009(7) -0.002(6) -0.001(6)
C52 0.038(8) 0.035(8) 0.038(8) 0.005(6) -0.016(6) -0.013(6)
C53 0.020(6) 0.034(7) 0.034(7) 0.007(6) -0.005(5) 0.007(5)
C54 0.019(6) 0.035(7) 0.029(7) 0.008(6) 0.000(5) -0.010(5)
C55 0.025(6) 0.027(7) 0.022(6) -0.012(5) -0.009(5) -0.003(5)
C56 0.023(6) 0.025(7) 0.048(8) 0.007(6) -0.014(6) 0.003(5)
C57 0.032(7) 0.038(8) 0.049(9) 0.009(7) -0.006(6) 0.008(6)
C58 0.026(7) 0.039(8) 0.042(8) -0.011(6) 0.006(6) 0.020(6)
C59 0.015(6) 0.035(7) 0.027(7) -0.004(5) -0.001(5) 0.005(5)
C60 0.028(6) 0.024(6) 0.013(6) 0.003(5) -0.007(5) -0.006(5)
C61 0.033(7) 0.034(7) 0.026(7) -0.004(6) 0.000(5) -0.012(6)
C62 0.032(7) 0.026(6) 0.020(6) -0.003(5) 0.005(5) -0.004(5)
C63 0.011(5) 0.037(7) 0.021(6) 0.000(5) -0.006(4) 0.002(5)
C64 0.009(5) 0.018(6) 0.019(6) 0.001(5) 0.004(4) -0.001(4)
C65 0.016(5) 0.016(6) 0.018(6) 0.002(5) 0.002(4) 0.000(5)
C66 0.020(6) 0.030(7) 0.027(7) -0.005(6) 0.004(5) 0.000(5)
C67 0.026(7) 0.049(8) 0.019(6) 0.001(6) -0.003(5) -0.004(6)
C68 0.028(7) 0.049(8) 0.026(7) 0.011(6) -0.004(5) 0.010(6)
C69 0.018(6) 0.033(7) 0.035(7) 0.004(6) -0.004(5) 0.004(5)
C70 0.024(6) 0.029(7) 0.019(6) 0.005(5) 0.008(5) 0.001(5)
C71 0.035(7) 0.035(7) 0.027(7) 0.000(6) -0.002(6) -0.012(6)
C72 0.009(5) 0.023(6) 0.029(6) -0.014(5) 0.004(5) 0.000(5)
C73 0.025(6) 0.020(6) 0.050(8) -0.008(6) 0.018(6) -0.006(5)
C74 0.052(9) 0.041(8) 0.042(8) -0.015(7) -0.003(7) -0.008(7)
C75 0.035(7) 0.030(7) 0.046(8) -0.001(7) 0.011(6) 0.001(6)
C76 0.044(8) 0.027(7) 0.051(9) 0.002(6) 0.022(7) 0.003(6)
C80 0.021(6) 0.038(7) 0.023(6) 0.001(6) 0.009(5) -0.003(5)
C81 0.017(6) 0.033(7) 0.020(6) 0.000(5) 0.010(5) -0.006(5)
C82 0.033(7) 0.027(7) 0.017(6) 0.001(5) -0.005(5) 0.000(6)
C83 0.028(7) 0.044(8) 0.024(6) 0.003(6) -0.002(5) 0.001(6)
C84 0.033(7) 0.040(8) 0.025(7) -0.015(6) -0.006(5) -0.008(6)
C85 0.028(7) 0.074(11) 0.029(7) -0.019(7) 0.004(6) 0.000(7)
C86 0.037(8) 0.048(9) 0.048(9) 0.002(7) -0.009(7) 0.001(7)
C90 0.015(6) 0.028(6) 0.028(6) 0.003(5) -0.001(5) 0.004(5)
C91 0.009(5) 0.033(7) 0.030(7) 0.005(6) -0.002(5) -0.001(5)
C92 0.013(5) 0.038(7) 0.021(6) -0.002(5) -0.006(5) 0.002(5)
C93 0.024(6) 0.030(7) 0.022(6) -0.005(5) -0.009(5) -0.004(5)
C94 0.018(6) 0.045(8) 0.036(7) -0.007(6) -0.007(5) 0.001(6)
C95 0.044(8) 0.049(9) 0.025(7) 0.006(6) -0.005(6) -0.006(7)
C96 0.022(7) 0.043(8) 0.045(8) -0.011(7) -0.008(6) -0.005(6)
S100 0.0354(17) 0.0372(18) 0.0252(16) 0.0041(15) 0.0025(13) 0.0079(14)
F100 0.047(5) 0.069(6) 0.072(6) 0.030(5) 0.000(4) -0.010(4)
F101 0.039(5) 0.072(6) 0.054(5) -0.004(5) -0.013(4) 0.012(4)
F102 0.083(7) 0.059(6) 0.100(8) -0.040(6) 0.006(6) -0.004(5)
O100 0.043(5) 0.047(6) 0.028(5) -0.008(4) 0.002(4) 0.006(4)
O101 0.030(5) 0.051(6) 0.030(5) 0.001(4) -0.005(4) 0.013(4)
O102 0.057(6) 0.050(6) 0.030(5) 0.010(4) 0.004(4) 0.028(5)
C100 0.044(8) 0.055(9) 0.036(8) -0.007(7) -0.018(6) 0.029(7)
O200 0.074(9) 0.084(9) 0.163(16) 0.017(10) -0.016(10) 0.021(8)
C200 0.18(3) 0.090(17) 0.085(17) -0.017(14) 0.092(17) 0.003(16)
C201 0.37(5) 0.20(3) 0.041(14) -0.010(17) 0.06(2) -0.16(3)
C202 0.15(2) 0.091(16) 0.089(16) -0.006(13) -0.046(16) 0.032(16)
C203 0.067(12) 0.091(14) 0.096(15) 0.039(12) -0.033(11) 0.005(10)
O201 0.064(8) 0.088(10) 0.161(15) -0.005(10) 0.008(9) -0.006(8)
C208 0.058(13) 0.093(16) 0.17(2) -0.019(16) 0.052(15) -0.033(12)
C209 0.13(2) 0.13(2) 0.29(4) 0.13(3) -0.12(3) -0.080(19)
C210 0.093(17) 0.12(2) 0.17(2) 0.060(19) -0.057(16) -0.053(15)
C211 0.049(11) 0.069(13) 0.17(2) 0.010(14) -0.043(14) -0.013(10)
O202 0.105(11) 0.070(9) 0.122(13) 0.010(9) 0.005(9) -0.019(8)
C204 0.15(2) 0.067(15) 0.115(19) -0.022(14) -0.010(17) -0.008(15)
C205 0.077(13) 0.071(14) 0.116(18) -0.007(12) -0.010(12) 0.014(11)
C206 0.112(17) 0.109(18) 0.079(15) 0.043(14) 0.026(13) 0.026(14)
C207 0.099(16) 0.070(15) 0.114(19) 0.004(14) 0.007(14) 0.003(12)

loop_
_atom_type_symbol
_atom_type_description
_atom_type_scat_dispersion_real
_atom_type_scat_dispersion_imag
_atom_type_scat_source
C C 0.0181 0.0091 'International Tables Vol C Tables 4.2.6.8 and 6.1.1.4'
H H 0.0000 0.0000 'International Tables Vol C Tables 4.2.6.8 and 6.1.1.4'
F F 0.0727 0.0534 'International Tables Vol C Tables 4.2.6.8 and 6.1.1.4'
Fe Fe -1.1336 3.1974 'International Tables Vol C Tables 4.2.6.8 and 6.1.1.4'
N N 0.0311 0.0180 'International Tables Vol C Tables 4.2.6.8 and 6.1.1.4'
O O 0.0492 0.0322 'International Tables Vol C Tables 4.2.6.8 and 6.1.1.4'
S S 0.3331 0.5567 'International Tables Vol C Tables 4.2.6.8 and 6.1.1.4'

loop_
_geom_angle_atom_site_label_1
_geom_angle_atom_site_label_2
_geom_angle_atom_site_label_3
_geom_angle
O1 Fe1 N11 101.8(3)
O1 Fe1 N12 151.8(3)
O11 Fe1 O1 80.6(3)
O11 Fe1 O31 88.3(3)
O11 Fe1 N11 72.4(3)
O11 Fe1 N12 109.8(3)
O11 Fe1 N13 155.6(3)
O31 Fe1 O1 80.6(3)
O31 Fe1 N11 159.7(3)
O31 Fe1 N12 73.9(3)
N12 Fe1 N11 106.3(3)
N13 Fe1 O1 83.9(3)
N13 Fe1 O31 107.6(3)
N13 Fe1 N11 92.7(3)
N13 Fe1 N12 92.6(3)
O1 Fe2 Fe3 40.1(2)
O1 Fe2 O11 87.2(3)
O1 Fe2 O21 84.4(3)
O1 Fe2 N21 159.9(3)
O1 Fe2 N22 103.0(3)
O1 Fe2 N23 88.2(3)
O11 Fe2 Fe3 87.48(19)
O11 Fe2 N21 74.9(3)
O11 Fe2 N22 160.9(3)
O11 Fe2 N23 107.3(3)
O21 Fe2 Fe3 44.3(2)
O21 Fe2 O11 90.4(3)
O21 Fe2 N21 104.5(3)
O21 Fe2 N22 74.9(3)
O21 Fe2 N23 160.5(3)
N21 Fe2 Fe3 144.7(3)
N21 Fe2 N22 96.8(3)
N22 Fe2 Fe3 90.1(2)
N23 Fe2 Fe3 126.3(2)
N23 Fe2 N21 88.5(3)
N23 Fe2 N22 89.3(4)
O1 Fe3 Fe2 39.6(2)
O1 Fe3 O21 81.6(3)
O1 Fe3 O31 90.0(3)
O1 Fe3 N31 151.0(3)
O1 Fe3 N32 103.6(3)
O1 Fe3 N33 88.0(3)
O21 Fe3 Fe2 41.99(19)
O21 Fe3 N31 73.7(3)
O21 Fe3 N32 164.8(3)
O31 Fe3 Fe2 90.6(2)
O31 Fe3 O21 92.1(3)
O31 Fe3 N31 105.5(3)
O31 Fe3 N32 73.7(3)
O31 Fe3 N33 162.5(3)
N31 Fe3 Fe2 114.4(2)
N31 Fe3 N32 104.3(3)
N32 Fe3 Fe2 141.0(2)
N33 Fe3 Fe2 98.7(2)
N33 Fe3 O21 104.7(3)
N33 Fe3 N31 84.1(3)
N33 Fe3 N32 89.9(3)
O1 Fe4 N14 85.6(3)
O1 Fe4 N24 84.6(3)
O1 Fe4 N34 82.7(3)
O2 Fe4 O1 176.1(3)
O2 Fe4 N14 97.5(3)
O2 Fe4 N24 96.3(3)
O2 Fe4 N34 93.6(3)
N14 Fe4 N24 113.5(4)
N14 Fe4 N34 124.0(4)
N24 Fe4 N34 119.6(4)
Fe2 O1 Fe1 95.3(3)
Fe2 O1 Fe3 100.3(3)
Fe2 O1 Fe4 120.4(3)
Fe3 O1 Fe1 94.5(3)
Fe3 O1 Fe4 120.8(3)
Fe4 O1 Fe1 119.8(3)
Fe2 O11 Fe1 96.2(3)
C11 O11 Fe1 121.6(6)
C11 O11 Fe2 115.9(6)
Fe2 O21 Fe3 93.7(3)
C21 O21 Fe2 122.4(6)
C21 O21 Fe3 114.6(6)
Fe3 O31 Fe1 94.5(3)
C31 O31 Fe1 113.1(6)
C31 O31 Fe3 122.9(6)
C40 N11 Fe1 123.7(7)
C40 N11 C44 117.6(9)
C44 N11 Fe1 117.4(7)
C65 N12 Fe1 115.2(7)
C69 N12 Fe1 125.1(7)
C69 N12 C65 119.5(9)
N14 N13 Fe1 119.4(6)
C70 N13 Fe1 128.3(7)
C70 N13 N14 108.1(9)
N13 N14 Fe4 123.5(6)
C72 N14 Fe4 129.5(7)
C72 N14 N13 107.0(8)
C72 N15 C73 118.5(9)
C72 N15 H15 108(10)
C73 N15 H15 105(10)
C45 N21 Fe2 114.7(7)
C49 N21 Fe2 126.5(7)
C49 N21 C45 118.8(9)
C50 N22 Fe2 123.4(8)
C50 N22 C54 119.3(10)
C54 N22 Fe2 114.8(7)
N24 N23 Fe2 116.9(6)
C80 N23 Fe2 131.9(8)
C80 N23 N24 107.3(9)
N23 N24 Fe4 121.8(6)
C82 N24 Fe4 129.7(7)
C82 N24 N23 108.5(9)
C82 N25 C83 121.2(10)
C82 N25 H25 98(10)
C83 N25 H25 119(10)
C55 N31 Fe3 113.1(7)
C59 N31 Fe3 127.2(8)
C59 N31 C55 118.3(9)
C60 N32 Fe3 124.7(7)
C64 N32 Fe3 114.9(7)
C64 N32 C60 118.8(9)
N34 N33 Fe3 118.2(6)
C90 N33 Fe3 134.5(7)
C90 N33 N34 107.2(8)
N33 N34 Fe4 122.7(6)
C92 N34 Fe4 128.9(7)
C92 N34 N33 108.3(8)
C92 N35 H35 116.8
C92 N35 C93 126.3(10)
C93 N35 H35 116.8
C2 C1 C6 118.2(10)
C2 C1 C17 122.0(9)
C6 C1 C17 119.7(10)
C1 C2 H2 118.9
C1 C2 C3 122.2(10)
C3 C2 H2 118.9
C2 C3 C4 117.9(10)
C2 C3 C27 120.6(9)
C4 C3 C27 121.3(9)
C3 C4 H4 119.3
C5 C4 C3 121.4(10)
C5 C4 H4 119.3
C4 C5 C37 118.0(9)
C6 C5 C4 118.3(10)
C6 C5 C37 123.5(9)
C1 C6 H6 119.0
C5 C6 C1 121.9(10)
C5 C6 H6 119.0
O11 C11 C12 112.1(8)
O11 C11 C44 105.5(7)
O11 C11 C45 107.0(8)
C44 C11 C12 109.4(8)
C45 C11 C12 110.4(8)
C45 C11 C44 112.4(8)
C13 C12 C11 119.1(9)
C13 C12 C17 118.8(10)
C17 C12 C11 122.0(9)
C12 C13 H13 119.2
C12 C13 C14 121.7(10)
C14 C13 H13 119.2
C13 C14 H14 120.0
C15 C14 C13 120.0(11)
C15 C14 H14 120.0
C14 C15 H15A 120.5
C14 C15 C16 119.0(10)
C16 C15 H15A 120.5
C15 C16 H16 118.4
C15 C16 C17 123.1(10)
C17 C16 H16 118.4
C12 C17 C1 123.9(9)
C16 C17 C1 119.0(9)
C16 C17 C12 117.1(9)
O21 C21 C22 111.6(8)
O21 C21 C54 106.4(9)
O21 C21 C55 107.9(9)
C54 C21 C22 109.0(9)
C54 C21 C55 112.6(8)
C55 C21 C22 109.4(9)
C23 C22 C21 120.5(10)
C23 C22 C27 116.6(10)
C27 C22 C21 122.9(10)
C22 C23 H23 118.3
C22 C23 C24 123.4(11)
C24 C23 H23 118.3
C23 C24 H24 120.5
C25 C24 C23 119.1(11)
C25 C24 H24 120.5
C24 C25 H25A 120.2
C24 C25 C26 119.5(11)
C26 C25 H25A 120.2
C25 C26 H26 119.4
C25 C26 C27 121.3(11)
C27 C26 H26 119.4
C22 C27 C3 122.8(9)
C26 C27 C3 117.1(10)
C26 C27 C22 120.0(10)
O31 C31 C32 110.4(8)
O31 C31 C64 105.7(8)
O31 C31 C65 107.1(8)
C64 C31 C32 109.3(8)
C64 C31 C65 113.2(9)
C65 C31 C32 111.0(8)
C33 C32 C31 119.6(9)
C33 C32 C37 117.1(10)
C37 C32 C31 123.2(9)
C32 C33 H33 118.5
C34 C33 C32 123.0(11)
C34 C33 H33 118.5
C33 C34 H34 120.3
C35 C34 C33 119.4(10)
C35 C34 H34 120.3
C34 C35 H35A 120.2
C34 C35 C36 119.6(11)
C36 C35 H35A 120.2
C35 C36 H36 119.0
C37 C36 C35 121.9(11)
C37 C36 H36 119.0
C32 C37 C5 121.9(9)
C36 C37 C5 119.5(10)
C36 C37 C32 118.6(10)
N11 C40 H40 118.4
N11 C40 C41 123.2(10)
C41 C40 H40 118.4
C40 C41 H41 120.9
C40 C41 C42 118.2(10)
C42 C41 H41 120.9
C41 C42 H42 120.4
C43 C42 C41 119.3(10)
C43 C42 H42 120.4
C42 C43 H43 120.6
C42 C43 C44 118.8(10)
C44 C43 H43 120.6
N11 C44 C11 112.8(8)
N11 C44 C43 122.8(10)
C43 C44 C11 124.4(9)
N21 C45 C11 113.3(8)
N21 C45 C46 120.8(10)
C46 C45 C11 125.8(10)
C45 C46 H46 120.3
C47 C46 C45 119.4(11)
C47 C46 H46 120.3
C46 C47 H47 120.1
C48 C47 C46 119.9(11)
C48 C47 H47 120.1
C47 C48 H48 120.5
C47 C48 C49 119.1(11)
C49 C48 H48 120.5
N21 C49 C48 122.0(11)
N21 C49 H49 119.0
C48 C49 H49 119.0
N22 C50 H50 118.5
N22 C50 C51 122.9(12)
C51 C50 H50 118.5
C50 C51 H51 121.0
C50 C51 C52 118.0(12)
C52 C51 H51 121.0
C51 C52 H52 120.1
C53 C52 C51 119.8(12)
C53 C52 H52 120.1
C52 C53 H53 120.2
C52 C53 C54 119.6(12)
C54 C53 H53 120.2
N22 C54 C21 113.0(10)
N22 C54 C53 120.3(11)
C53 C54 C21 126.6(11)
N31 C55 C21 114.3(9)
N31 C55 C56 121.2(10)
C56 C55 C21 124.4(11)
C55 C56 H56 120.5
C55 C56 C57 119.0(12)
C57 C56 H56 120.5
C56 C57 H57 120.4
C58 C57 C56 119.3(11)
C58 C57 H57 120.4
C57 C58 H58 120.2
C57 C58 C59 119.6(11)
C59 C58 H58 120.2
N31 C59 C58 122.5(11)
N31 C59 H59 118.7
C58 C59 H59 118.7
N32 C60 H60 118.7
N32 C60 C61 122.7(10)
C61 C60 H60 118.7
C60 C61 H61 120.6
C62 C61 C60 118.8(11)
C62 C61 H61 120.6
C61 C62 H62 120.2
C61 C62 C63 119.5(11)
C63 C62 H62 120.2
C62 C63 H63 120.9
C62 C63 C64 118.3(10)
C64 C63 H63 120.9
N32 C64 C31 114.3(9)
N32 C64 C63 122.0(9)
C63 C64 C31 123.7(9)
N12 C65 C31 115.3(9)
N12 C65 C66 120.8(10)
C66 C65 C31 123.9(9)
C65 C66 H66 120.6
C67 C66 C65 118.7(10)
C67 C66 H66 120.6
C66 C67 H67 119.9
C68 C67 C66 120.2(11)
C68 C67 H67 119.9
C67 C68 H68 120.9
C67 C68 C69 118.2(11)
C69 C68 H68 120.9
N12 C69 C68 122.3(11)
N12 C69 H69 118.9
C68 C69 H69 118.9
N13 C70 H70 124.5
N13 C70 C71 110.9(10)
C71 C70 H70 124.5
C70 C71 H71 127.2
C70 C71 C72 105.6(10)
C72 C71 H71 127.2
N14 C72 C71 108.3(9)
N15 C72 N14 120.3(10)
N15 C72 C71 131.2(10)
N15 C73 C74 104.7(10)
N15 C73 C75 111.6(10)
N15 C73 C76 111.5(9)
C75 C73 C74 110.6(10)
C75 C73 C76 109.1(10)
C76 C73 C74 109.3(11)
C73 C74 H74A 109.5
C73 C74 H74B 109.5
C73 C74 H74C 109.5
H74A C74 H74B 109.5
H74A C74 H74C 109.5
H74B C74 H74C 109.5
C73 C75 H75A 109.5
C73 C75 H75B 109.5
C73 C75 H75C 109.5
H75A C75 H75B 109.5
H75A C75 H75C 109.5
H75B C75 H75C 109.5
C73 C76 H76A 109.5
C73 C76 H76B 109.5
C73 C76 H76C 109.5
H76A C76 H76B 109.5
H76A C76 H76C 109.5
H76B C76 H76C 109.5
N23 C80 H80 124.8
N23 C80 C81 110.3(10)
C81 C80 H80 124.8
C80 C81 H81 127.4
C80 C81 C82 105.2(9)
C82 C81 H81 127.4
N24 C82 N25 121.0(10)
N24 C82 C81 108.7(10)
N25 C82 C81 130.2(10)
N25 C83 C84 104.5(9)
N25 C83 C86 109.5(10)
C84 C83 C86 110.3(10)
C85 C83 N25 113.8(10)
C85 C83 C84 108.8(11)
C85 C83 C86 109.8(11)
C83 C84 H84A 109.5
C83 C84 H84B 109.5
C83 C84 H84C 109.5
H84A C84 H84B 109.5
H84A C84 H84C 109.5
H84B C84 H84C 109.5
C83 C85 H85A 109.5
C83 C85 H85B 109.5
C83 C85 H85C 109.5
H85A C85 H85B 109.5
H85A C85 H85C 109.5
H85B C85 H85C 109.5
C83 C86 H86A 109.5
C83 C86 H86B 109.5
C83 C86 H86C 109.5
H86A C86 H86B 109.5
H86A C86 H86C 109.5
H86B C86 H86C 109.5
N33 C90 H90 124.4
N33 C90 C91 111.1(10)
C91 C90 H90 124.4
C90 C91 H91 127.6
C90 C91 C92 104.7(9)
C92 C91 H91 127.6
N34 C92 C91 108.5(10)
N35 C92 N34 121.4(10)
N35 C92 C91 129.9(10)
N35 C93 C94 105.9(9)
N35 C93 C95 109.7(9)
N35 C93 C96 111.3(9)
C94 C93 C95 111.2(10)
C94 C93 C96 107.8(9)
C95 C93 C96 110.8(10)
C93 C94 H94A 109.5
C93 C94 H94B 109.5
C93 C94 H94C 109.5
H94A C94 H94B 109.5
H94A C94 H94C 109.5
H94B C94 H94C 109.5
C93 C95 H95A 109.5
C93 C95 H95B 109.5
C93 C95 H95C 109.5
H95A C95 H95B 109.5
H95A C95 H95C 109.5
H95B C95 H95C 109.5
C93 C96 H96A 109.5
C93 C96 H96B 109.5
C93 C96 H96C 109.5
H96A C96 H96B 109.5
H96A C96 H96C 109.5
H96B C96 H96C 109.5
O100 S100 O101 114.6(5)
O100 S100 O102 116.5(5)
O100 S100 C100 102.3(6)
O101 S100 C100 104.6(6)
O102 S100 O101 114.0(5)
O102 S100 C100 102.3(6)
F100 C100 S100 113.9(9)
F101 C100 S100 113.7(10)
F101 C100 F100 104.5(11)
F101 C100 F102 105.1(11)
F102 C100 S100 114.4(10)
F102 C100 F100 104.3(12)
C200 O200 C203 105(2)
O200 C200 H20A 109.9
O200 C200 H20B 109.9
O200 C200 C201 109(2)
H20A C200 H20B 108.3
C201 C200 H20A 109.9
C201 C200 H20B 109.9
C200 C201 H20C 113.8
C200 C201 H20D 113.8
C200 C201 C202 89.2(16)
H20C C201 H20D 111.0
C202 C201 H20C 113.8
C202 C201 H20D 113.8
C201 C202 H20E 112.2
C201 C202 H20F 112.2
H20E C202 H20F 109.8
C203 C202 C201 97.9(17)
C203 C202 H20E 112.2
C203 C202 H20F 112.2
O200 C203 C202 112(2)
O200 C203 H20G 109.1
O200 C203 H20H 109.1
C202 C203 H20G 109.1
C202 C203 H20H 109.1
H20G C203 H20H 107.9
C208 O201 C211 106.6(18)
O201 C208 H20I 109.2
O201 C208 H20J 109.2
O201 C208 C209 112(2)
H20I C208 H20J 107.9
C209 C208 H20I 109.2
C209 C208 H20J 109.2
C208 C209 H20K 110.4
C208 C209 H20L 110.4
H20K C209 H20L 108.6
C210 C209 C208 107(2)
C210 C209 H20K 110.4
C210 C209 H20L 110.4
C209 C210 H21A 110.1
C209 C210 H21B 110.1
C209 C210 C211 108(2)
H21A C210 H21B 108.4
C211 C210 H21A 110.1
C211 C210 H21B 110.1
O201 C211 C210 106.2(15)
O201 C211 H21C 110.5
O201 C211 H21D 110.5
C210 C211 H21C 110.5
C210 C211 H21D 110.5
H21C C211 H21D 108.7
C204 O202 C207 107.7(16)
O202 C204 H20M 109.3
O202 C204 H20N 109.3
O202 C204 C205 112(2)
H20M C204 H20N 108.0
C205 C204 H20M 109.3
C205 C204 H20N 109.3
C204 C205 H20O 111.8
C204 C205 H20P 111.8
C204 C205 C206 100.0(18)
H20O C205 H20P 109.5
C206 C205 H20O 111.8
C206 C205 H20P 111.8
C205 C206 H20Q 110.2
C205 C206 H20R 110.2
H20Q C206 H20R 108.5
C207 C206 C205 107.7(17)
C207 C206 H20Q 110.2
C207 C206 H20R 110.2
O202 C207 C206 103.5(18)
O202 C207 H20S 111.1
O202 C207 H20T 111.1
C206 C207 H20S 111.1
C206 C207 H20T 111.1
H20S C207 H20T 109.0

loop_
_geom_bond_atom_site_label_1
_geom_bond_atom_site_label_2
_geom_bond_distance
Fe1 O1 2.154(7)
Fe1 O11 2.043(7)
Fe1 O31 2.131(7)
Fe1 N11 2.230(8)
Fe1 N12 2.170(9)
Fe1 N13 2.091(9)
Fe2 Fe3 2.975(2)
Fe2 O1 1.927(7)
Fe2 O11 2.013(7)
Fe2 O21 1.994(7)
Fe2 N21 2.139(9)
Fe2 N22 2.193(9)
Fe2 N23 2.039(9)
Fe3 O1 1.948(7)
Fe3 O21 2.081(7)
Fe3 O31 1.971(7)
Fe3 N31 2.167(9)
Fe3 N32 2.224(8)
Fe3 N33 2.015(8)
Fe4 O1 2.049(7)
Fe4 O2 1.795(8)
Fe4 N14 2.085(9)
Fe4 N24 2.087(9)
Fe4 N34 2.100(8)
O11 C11 1.408(11)
O21 C21 1.396(12)
O31 C31 1.406(12)
N11 C40 1.329(13)
N11 C44 1.336(13)
N12 C65 1.340(13)
N12 C69 1.338(13)
N13 N14 1.396(12)
N13 C70 1.332(13)
N14 C72 1.387(13)
N15 C72 1.379(14)
N15 C73 1.488(14)
N15 H15 0.9(3)
N21 C45 1.366(13)
N21 C49 1.339(14)
N22 C50 1.342(15)
N22 C54 1.349(14)
N23 N24 1.384(11)
N23 C80 1.335(13)
N24 C82 1.338(14)
N25 C82 1.391(14)
N25 C83 1.486(15)
N25 H25 0.91(3)
N31 C55 1.369(14)
N31 C59 1.342(13)
N32 C60 1.332(13)
N32 C64 1.326(13)
N33 N34 1.387(12)
N33 C90 1.353(12)
N34 C92 1.368(13)
N35 H35 0.8800
N35 C92 1.341(14)
N35 C93 1.460(13)
C1 C2 1.374(14)
C1 C6 1.392(14)
C1 C17 1.477(14)
C2 H2 0.9500
C2 C3 1.378(14)
C3 C4 1.404(14)
C3 C27 1.495(15)
C4 H4 0.9500
C4 C5 1.384(15)
C5 C6 1.375(14)
C5 C37 1.481(14)
C6 H6 0.9500
C11 C12 1.561(14)
C11 C44 1.553(14)
C11 C45 1.528(14)
C12 C13 1.381(14)
C12 C17 1.426(14)
C13 H13 0.9500
C13 C14 1.398(15)
C14 H14 0.9500
C14 C15 1.363(16)
C15 H15A 0.9500
C15 C16 1.378(15)
C16 H16 0.9500
C16 C17 1.398(14)
C21 C22 1.555(15)
C21 C54 1.534(16)
C21 C55 1.535(15)
C22 C23 1.376(15)
C22 C27 1.424(15)
C23 H23 0.9500
C23 C24 1.392(15)
C24 H24 0.9500
C24 C25 1.374(17)
C25 H25A 0.9500
C25 C26 1.386(17)
C26 H26 0.9500
C26 C27 1.387(14)
C31 C32 1.558(14)
C31 C64 1.524(14)
C31 C65 1.532(14)
C32 C33 1.398(14)
C32 C37 1.437(15)
C33 H33 0.9500
C33 C34 1.371(15)
C34 H34 0.9500
C34 C35 1.365(16)
C35 H35A 0.9500
C35 C36 1.403(15)
C36 H36 0.9500
C36 C37 1.370(15)
C40 H40 0.9500
C40 C41 1.373(14)
C41 H41 0.9500
C41 C42 1.380(15)
C42 H42 0.9500
C42 C43 1.362(15)
C43 H43 0.9500
C43 C44 1.374(13)
C45 C46 1.381(15)
C46 H46 0.9500
C46 C47 1.369(16)
C47 H47 0.9500
C47 C48 1.368(16)
C48 H48 0.9500
C48 C49 1.379(15)
C49 H49 0.9500
C50 H50 0.9500
C50 C51 1.359(17)
C51 H51 0.9500
C51 C52 1.398(17)
C52 H52 0.9500
C52 C53 1.356(16)
C53 H53 0.9500
C53 C54 1.395(15)
C55 C56 1.389(15)
C56 H56 0.9500
C56 C57 1.395(17)
C57 H57 0.9500
C57 C58 1.360(17)
C58 H58 0.9500
C58 C59 1.381(15)
C59 H59 0.9500
C60 H60 0.9500
C60 C61 1.376(15)
C61 H61 0.9500
C61 C62 1.366(15)
C62 H62 0.9500
C62 C63 1.377(15)
C63 H63 0.9500
C63 C64 1.398(14)
C65 C66 1.402(15)
C66 H66 0.9500
C66 C67 1.374(16)
C67 H67 0.9500
C67 C68 1.369(16)
C68 H68 0.9500
C68 C69 1.385(16)
C69 H69 0.9500
C70 H70 0.9500
C70 C71 1.382(16)
C71 H71 0.9500
C71 C72 1.399(16)
C73 C74 1.537(17)
C73 C75 1.507(16)
C73 C76 1.519(15)
C74 H74A 0.9800
C74 H74B 0.9800
C74 H74C 0.9800
C75 H75A 0.9800
C75 H75B 0.9800
C75 H75C 0.9800
C76 H76A 0.9800
C76 H76B 0.9800
C76 H76C 0.9800
C80 H80 0.9500
C80 C81 1.376(15)
C81 H81 0.9500
C81 C82 1.400(15)
C83 C84 1.520(16)
C83 C85 1.484(16)
C83 C86 1.531(17)
C84 H84A 0.9800
C84 H84B 0.9800
C84 H84C 0.9800
C85 H85A 0.9800
C85 H85B 0.9800
C85 H85C 0.9800
C86 H86A 0.9800
C86 H86B 0.9800
C86 H86C 0.9800
C90 H90 0.9500
C90 C91 1.382(15)
C91 H91 0.9500
C91 C92 1.419(15)
C93 C94 1.503(15)
C93 C95 1.511(16)
C93 C96 1.534(15)
C94 H94A 0.9800
C94 H94B 0.9800
C94 H94C 0.9800
C95 H95A 0.9800
C95 H95B 0.9800
C95 H95C 0.9800
C96 H96A 0.9800
C96 H96B 0.9800
C96 H96C 0.9800
S100 O100 1.421(9)
S100 O101 1.433(8)
S100 O102 1.429(8)
S100 C100 1.750(16)
F100 C100 1.372(16)
F101 C100 1.335(13)
F102 C100 1.338(15)
O200 C200 1.31(2)
O200 C203 1.364(19)
C200 H20A 0.9900
C200 H20B 0.9900
C200 C201 1.50(4)
C201 H20C 0.9900
C201 H20D 0.9900
C201 C202 1.73(4)
C202 H20E 0.9900
C202 H20F 0.9900
C202 C203 1.45(2)
C203 H20G 0.9900
C203 H20H 0.9900
O201 C208 1.38(2)
O201 C211 1.47(2)
C208 H20I 0.9900
C208 H20J 0.9900
C208 C209 1.45(3)
C209 H20K 0.9900
C209 H20L 0.9900
C209 C210 1.40(3)
C210 H21A 0.9900
C210 H21B 0.9900
C210 C211 1.50(3)
C211 H21C 0.9900
C211 H21D 0.9900
O202 C204 1.37(2)
O202 C207 1.42(2)
C204 H20M 0.9900
C204 H20N 0.9900
C204 C205 1.38(2)
C205 H20O 0.9900
C205 H20P 0.9900
C205 C206 1.58(3)
C206 H20Q 0.9900
C206 H20R 0.9900
C206 C207 1.43(3)
C207 H20S 0.9900
C207 H20T 0.9900

loop_
_twin_individual_id
_twin_individual_mass_fraction_refined
1 0.872(8)
2 0.128(8)
